data_1559556
loop_
_publ_author_name
'Garg, Shipra'
'Unruh, Daniel K.'
'Krempner, Clemens'

_publ_section_title
;
 Zirconium and hafnium polyhedral oligosilsesquioxane complexes -- green
 homogeneous catalysts in the formation of bio-derived ethers via a
 MPV/etherification reaction cascade
;
_journal_issue 1
_journal_name_full 'Catalysis Science &amp; Technology'
_journal_page_first 211
_journal_page_last 218
_journal_paper_doi 10.1039/D0CY01864C
_journal_volume 11
_journal_year 2021
_chemical_formula_sum 'C68 H156 O28 Si14 Zr2'
_chemical_formula_weight 1997.62
_space_group_IT_number 2
_space_group_name_Hall '-P 1'
_space_group_name_H-M_alt 'P -1'
_symmetry_cell_setting triclinic
_symmetry_Int_Tables_number 2
_symmetry_space_group_name_Hall '-P 1'
_symmetry_space_group_name_H-M 'P -1'
_atom_sites_solution_hydrogens mixed
_atom_sites_solution_primary dual
_atom_sites_solution_secondary difmap
_audit_creation_date 2019-12-09T15:23:16-00:00
_audit_creation_method 'WinGX routine CIF_UPDATE'
_audit_update_record
;
2020-06-10 deposited with the CCDC.	2020-10-23 downloaded from the CCDC.
;
_cell_angle_alpha 86.026(2)
_cell_angle_beta 89.280(2)
_cell_angle_gamma 76.624(2)
_cell_formula_units_Z 2
_cell_length_a 13.346(2)
_cell_length_b 17.309(3)
_cell_length_c 23.753(4)
_cell_measurement_reflns_used 9214
_cell_measurement_temperature 100(2)
_cell_measurement_theta_max 26.43
_cell_measurement_theta_min 2.19
_cell_volume 5325.4(15)
_computing_cell_refinement 'Bruker SAINT'
_computing_data_collection 'Bruker APEX2'
_computing_data_reduction 'Bruker SAINT'
_computing_structure_refinement 'SHELXL-2014/7 (Sheldrick, 2014)'
_computing_structure_solution 'SHELXS-97 (Sheldrick 2008)'
_diffrn_ambient_temperature 100(2)
_diffrn_measured_fraction_theta_full 0.984
_diffrn_measured_fraction_theta_max 0.973
_diffrn_measurement_device_type 'Bruker APEX-II CCD'
_diffrn_measurement_method '\w scans'
_diffrn_radiation_monochromator graphite
_diffrn_radiation_source 'fine-focus sealed tube'
_diffrn_radiation_type MoK\a
_diffrn_radiation_wavelength 0.71073
_diffrn_reflns_av_unetI/netI 0.0452
_diffrn_reflns_Laue_measured_fraction_full 0.984
_diffrn_reflns_Laue_measured_fraction_max 0.973
_diffrn_reflns_limit_h_max 16
_diffrn_reflns_limit_h_min -16
_diffrn_reflns_limit_k_max 21
_diffrn_reflns_limit_k_min -21
_diffrn_reflns_limit_l_max 29
_diffrn_reflns_limit_l_min 0
_diffrn_reflns_number 23146
_diffrn_reflns_point_group_measured_fraction_full 0.984
_diffrn_reflns_point_group_measured_fraction_max 0.973
_diffrn_reflns_theta_full 25.242
_diffrn_reflns_theta_max 26.457
_diffrn_reflns_theta_min 1.212
_exptl_absorpt_coefficient_mu 0.416
_exptl_absorpt_correction_T_max 0.7454
_exptl_absorpt_correction_T_min 0.7074
_exptl_absorpt_correction_type multi-scan
_exptl_absorpt_process_details TWINABS
_exptl_crystal_colour colourless
_exptl_crystal_density_diffrn 1.246
_exptl_crystal_description blade
_exptl_crystal_F_000 2128
_exptl_crystal_recrystallization_method 'Re-crystallisation from solvent: Benzene'
_exptl_crystal_size_max 0.305
_exptl_crystal_size_mid 0.11
_exptl_crystal_size_min 0.08
_refine_diff_density_max 0.62
_refine_diff_density_min -0.538
_refine_diff_density_rms 0.08
_refine_ls_extinction_method none
_refine_ls_goodness_of_fit_ref 1.114
_refine_ls_hydrogen_treatment mixed
_refine_ls_matrix_type full
_refine_ls_number_parameters 1170
_refine_ls_number_reflns 23146
_refine_ls_number_restraints 1322
_refine_ls_restrained_S_all 1.094
_refine_ls_R_factor_all 0.063
_refine_ls_R_factor_gt 0.0457
_refine_ls_shift/su_max 0.001
_refine_ls_shift/su_mean 0
_refine_ls_structure_factor_coef Fsqd
_refine_ls_weighting_details 'w=1/[\s^2^(Fo^2^)+(0.0373P)^2^+6.4299P] where P=(Fo^2^+2Fc^2^)/3'
_refine_ls_weighting_scheme calc
_refine_ls_wR_factor_gt 0.1013
_refine_ls_wR_factor_ref 0.1101
_reflns_Friedel_coverage 0
_reflns_number_gt 19625
_reflns_number_total 23146
_reflns_threshold_expression 'I > 2\s(I)'
_cod_data_source_file d0cy01864c2.cif
_cod_data_source_block I
_cod_depositor_comments 'Adding full bibliography for 1559556--1559559.cif.'
_cod_original_cell_volume 5325.5(14)
_cod_database_code 1559556
_shelx_estimated_absorpt_t_min 0.884
_shelx_estimated_absorpt_t_max 0.968
_shelx_shelxl_version_number 2018/3

loop_
_symmetry_equiv_pos_as_xyz
'x, y, z'
'-x, -y, -z'

loop_
_atom_site_label
_atom_site_type_symbol
_atom_site_fract_x
_atom_site_fract_y
_atom_site_fract_z
_atom_site_U_iso_or_equiv
_atom_site_adp_type
_atom_site_occupancy
_atom_site_site_symmetry_order
_atom_site_calc_flag
_atom_site_refinement_flags_posn
_atom_site_refinement_flags_adp
_atom_site_refinement_flags_occupancy
_atom_site_disorder_assembly
_atom_site_disorder_group
Zr1 Zr 0.49618(3) 0.59796(2) 0.47567(2) 0.02369(13) Uani 1 1 d . . . . .
Zr2 Zr 1.00712(3) 0.90733(2) 0.97395(2) 0.02421(13) Uani 1 1 d . . . . .
Si1 Si 0.58489(10) 0.76282(7) 0.51271(6) 0.0272(3) Uani 1 1 d . . . . .
Si2 Si 0.76252(11) 0.73269(8) 0.42678(6) 0.0322(3) Uani 1 1 d . . . . .
Si3 Si 0.69069(10) 0.58905(7) 0.37917(5) 0.0285(3) Uani 1 1 d . . . . .
Si4 Si 0.36466(11) 0.74107(8) 0.37222(6) 0.0297(3) Uani 1 1 d . . . . .
Si5 Si 0.44680(11) 0.87791(7) 0.41999(6) 0.0336(3) Uani 1 1 d . . . . .
Si6 Si 0.62866(12) 0.84978(8) 0.33541(6) 0.0384(3) Uani 1 1 d . . . . .
Si7 Si 0.54908(12) 0.71080(9) 0.29066(6) 0.0365(3) Uani 1 1 d . . . . .
Si8 Si 1.13893(10) 0.78731(7) 0.87024(6) 0.0282(3) Uani 1 1 d . . . . .
Si9 Si 1.06300(11) 0.63736(7) 0.91815(6) 0.0318(3) Uani 1 1 d . . . . .
Si10 Si 0.92496(11) 0.73054(8) 1.01086(6) 0.0286(3) Uani 1 1 d . . . . .
Si11 Si 0.81094(10) 0.93203(7) 0.87925(6) 0.0275(3) Uani 1 1 d . . . . .
Si12 Si 0.95143(11) 0.83128(8) 0.78923(6) 0.0319(3) Uani 1 1 d . . . . .
Si13 Si 0.87910(11) 0.68027(8) 0.83377(6) 0.0333(3) Uani 1 1 d . . . . .
Si14 Si 0.74575(10) 0.77574(8) 0.92614(6) 0.0313(3) Uani 1 1 d . . . . .
O1 O 0.6150(3) 0.55761(19) 0.42408(13) 0.0325(7) Uani 1 1 d . . . . .
O2 O 0.7501(3) 0.6469(2) 0.40859(16) 0.0397(9) Uani 1 1 d . . . . .
O3 O 0.5675(2) 0.50287(18) 0.53737(13) 0.0261(6) Uani 1 1 d . . . . .
O4 O 0.5912(4) 0.7909(2) 0.29497(16) 0.0559(11) Uani 1 1 d . . . . .
O5 O 0.5506(3) 0.67978(18) 0.51177(14) 0.0296(7) Uani 1 1 d . . . . .
O6 O 0.3747(3) 0.82554(19) 0.39379(15) 0.0349(8) Uani 1 1 d . . . . .
O7 O 0.3685(3) 0.6091(2) 0.54285(15) 0.0359(8) Uani 1 1 d D . . . .
H7 H 0.377(4) 0.562(2) 0.5671(19) 0.043 Uiso 1 1 d D U . . .
O8 O 0.5339(3) 0.8912(2) 0.37377(16) 0.0471(9) Uani 1 1 d . . . . .
O9 O 0.4064(3) 0.67170(18) 0.42075(14) 0.0331(7) Uani 1 1 d . . . . .
O10 O 0.5033(3) 0.8310(2) 0.47596(14) 0.0379(8) Uani 1 1 d . . . . .
O11 O 0.4334(3) 0.7245(2) 0.31563(14) 0.0399(8) Uani 1 1 d . . . . .
O12 O 0.6980(3) 0.7542(2) 0.48349(15) 0.0362(8) Uani 1 1 d . . . . .
O13 O 0.7186(3) 0.7991(2) 0.37625(16) 0.0466(9) Uani 1 1 d . . . . .
O14 O 0.6227(3) 0.6394(2) 0.32668(15) 0.0423(9) Uani 1 1 d . . . . .
O15 O 0.8873(2) 0.95777(18) 0.92277(14) 0.0310(7) Uani 1 1 d . . . . .
O16 O 1.0083(3) 0.6671(2) 0.97622(14) 0.0375(8) Uani 1 1 d . . . . .
O17 O 1.0673(2) 1.01217(18) 0.96349(13) 0.0280(7) Uani 1 1 d . . . . .
O18 O 0.7873(3) 0.7210(2) 0.87480(16) 0.0435(9) Uani 1 1 d . . . . .
O19 O 1.0993(2) 0.84843(18) 0.91783(14) 0.0314(7) Uani 1 1 d . . . . .
O20 O 0.8749(3) 0.8961(2) 0.82560(15) 0.0419(8) Uani 1 1 d . . . . .
O21 O 1.1323(3) 0.88223(19) 1.04352(15) 0.0355(8) Uani 1 1 d D . . . .
H21 H 1.132(4) 0.9327(18) 1.058(2) 0.043 Uiso 1 1 d D U . . .
O22 O 0.9139(3) 0.7483(2) 0.79370(16) 0.0453(9) Uani 1 1 d . . . . .
O23 O 0.9566(3) 0.81496(18) 1.00691(15) 0.0299(7) Uani 1 1 d . . . . .
O24 O 1.0669(3) 0.8141(2) 0.81404(14) 0.0381(8) Uani 1 1 d . . . . .
O25 O 0.7589(3) 0.8649(2) 0.91026(15) 0.0367(8) Uani 1 1 d . . . . .
O26 O 1.1288(3) 0.6991(2) 0.89364(16) 0.0384(8) Uani 1 1 d . . . . .
O27 O 0.9764(3) 0.6327(2) 0.87186(16) 0.0425(8) Uani 1 1 d . . . . .
O28 O 0.8123(3) 0.7409(2) 0.98295(15) 0.0359(8) Uani 1 1 d . . . . .
C1 C 0.8983(4) 0.7331(4) 0.4391(2) 0.0445(12) Uani 1 1 d . . . . .
H1A H 0.940306 0.703865 0.40933 0.053 Uiso 1 1 calc R U . . .
H1AB H 0.905345 0.788868 0.43473 0.053 Uiso 1 1 calc R U . . .
C2 C 0.9427(5) 0.6975(5) 0.4954(3) 0.0616(17) Uani 1 1 d . . . . .
H2 H 0.897432 0.725344 0.525254 0.074 Uiso 1 1 calc R U . . .
C3 C 0.9470(7) 0.6114(5) 0.5048(4) 0.097(3) Uani 1 1 d . . . . .
H3A H 0.986084 0.590361 0.539408 0.145 Uiso 1 1 calc R U . . .
H3B H 0.980892 0.583595 0.472706 0.145 Uiso 1 1 calc R U . . .
H3C H 0.876915 0.603249 0.508619 0.145 Uiso 1 1 calc R U . . .
C4 C 1.0518(6) 0.7143(7) 0.5022(4) 0.100(3) Uani 1 1 d . . . . .
H4A H 1.081381 0.690438 0.53868 0.15 Uiso 1 1 calc R U . . .
H4B H 1.045946 0.771952 0.500514 0.15 Uiso 1 1 calc R U . . .
H4C H 1.096534 0.691213 0.47172 0.15 Uiso 1 1 calc R U . . .
C5 C 0.7832(5) 0.5055(3) 0.3507(3) 0.0523(15) Uani 1 1 d . . . . .
H5A H 0.826995 0.475872 0.382119 0.063 Uiso 1 1 calc R U . . .
H5AB H 0.74457 0.469027 0.335699 0.063 Uiso 1 1 calc R U . . .
C6 C 0.8546(6) 0.5287(5) 0.3033(3) 0.072(2) Uani 1 1 d . . . . .
H6 H 0.815175 0.580898 0.285763 0.087 Uiso 1 1 calc R U . . .
C7 C 0.9459(8) 0.5458(8) 0.3270(5) 0.147(5) Uani 1 1 d . . . . .
H7A H 0.980537 0.572957 0.297893 0.221 Uiso 1 1 calc R U . . .
H7B H 0.99272 0.495969 0.340898 0.221 Uiso 1 1 calc R U . . .
H7C H 0.926188 0.580187 0.358355 0.221 Uiso 1 1 calc R U . . .
C8 C 0.8735(8) 0.4762(7) 0.2574(4) 0.108(3) Uani 1 1 d . . . . .
H8A H 0.92282 0.492735 0.231025 0.162 Uiso 1 1 calc R U . . .
H8B H 0.808674 0.478849 0.237614 0.162 Uiso 1 1 calc R U . . .
H8C H 0.901756 0.421452 0.272594 0.162 Uiso 1 1 calc R U . . .
C9 C 0.2279(4) 0.7447(3) 0.3537(2) 0.0456(13) Uani 1 1 d . . . . .
H9A H 0.222202 0.689517 0.348952 0.055 Uiso 1 1 calc R U . . .
H9AB H 0.184722 0.763643 0.386372 0.055 Uiso 1 1 calc R U . . .
C10 C 0.1817(5) 0.7955(4) 0.3017(3) 0.0590(17) Uani 1 1 d . . . . .
H10 H 0.229032 0.779677 0.269396 0.071 Uiso 1 1 calc R U . . .
C11 C 0.0766(6) 0.7766(6) 0.2878(4) 0.098(3) Uani 1 1 d . . . . .
H11A H 0.045031 0.811046 0.255212 0.147 Uiso 1 1 calc R U . . .
H11B H 0.030796 0.786074 0.320437 0.147 Uiso 1 1 calc R U . . .
H11C H 0.08776 0.720757 0.279034 0.147 Uiso 1 1 calc R U . . .
C12 C 0.1701(8) 0.8810(5) 0.3063(5) 0.114(4) Uani 1 1 d . . . . .
H12A H 0.147842 0.909481 0.269888 0.171 Uiso 1 1 calc R U . . .
H12B H 0.236187 0.891197 0.317134 0.171 Uiso 1 1 calc R U . . .
H12C H 0.118392 0.899438 0.335072 0.171 Uiso 1 1 calc R U . . .
C13 C 0.3684(5) 0.9752(3) 0.4384(3) 0.0489(13) Uani 1 1 d . . . . .
H13A H 0.415852 1.007707 0.449571 0.059 Uiso 1 1 calc R U . . .
H13B H 0.332012 1.002129 0.403781 0.059 Uiso 1 1 calc R U . . .
C14 C 0.2885(5) 0.9757(3) 0.4850(3) 0.0572(15) Uani 1 1 d . . . . .
H14 H 0.323062 0.93939 0.517135 0.069 Uiso 1 1 calc R U . . .
C15 C 0.1974(6) 0.9450(4) 0.4675(4) 0.074(2) Uani 1 1 d . . . . .
H15A H 0.147729 0.948698 0.498533 0.112 Uiso 1 1 calc R U . . .
H15B H 0.220729 0.889298 0.458463 0.112 Uiso 1 1 calc R U . . .
H15C H 0.164475 0.97698 0.434229 0.112 Uiso 1 1 calc R U . . .
C16 C 0.2507(7) 1.0580(4) 0.5070(4) 0.084(2) Uani 1 1 d . . . . .
H16A H 0.195647 1.056694 0.534532 0.125 Uiso 1 1 calc R U . . .
H16B H 0.224101 1.096594 0.475501 0.125 Uiso 1 1 calc R U . . .
H16C H 0.307862 1.073491 0.525147 0.125 Uiso 1 1 calc R U . . .
C17 C 0.6788(5) 0.9245(3) 0.2912(2) 0.0468(14) Uani 1 1 d . . . . .
H17A H 0.729421 0.89587 0.264644 0.056 Uiso 1 1 calc R U . . .
H17B H 0.620883 0.95753 0.26843 0.056 Uiso 1 1 calc R U . . .
C18 C 0.7290(5) 0.9795(4) 0.3209(3) 0.0567(15) Uani 1 1 d . . . . .
H18 H 0.772474 0.947225 0.352038 0.068 Uiso 1 1 calc R U . . .
C19 C 0.6527(9) 1.0431(6) 0.3467(5) 0.120(4) Uani 1 1 d . . . . .
H19A H 0.688609 1.074712 0.368329 0.18 Uiso 1 1 calc R U . . .
H19B H 0.607774 1.019181 0.371848 0.18 Uiso 1 1 calc R U . . .
H19C H 0.61118 1.077528 0.316927 0.18 Uiso 1 1 calc R U . . .
C20 C 0.7992(9) 1.0159(6) 0.2822(4) 0.126(4) Uani 1 1 d . . . . .
H20A H 0.814687 1.061823 0.299265 0.19 Uiso 1 1 calc R U . . .
H20B H 0.764953 1.033306 0.245729 0.19 Uiso 1 1 calc R U . . .
H20C H 0.863364 0.976278 0.2766 0.19 Uiso 1 1 calc R U . . .
C21 C 0.5473(5) 0.6893(4) 0.2159(2) 0.0511(14) Uani 1 1 d . . . . .
H21A H 0.516271 0.739567 0.19382 0.061 Uiso 1 1 calc R U . . .
H21B H 0.619514 0.672046 0.203252 0.061 Uiso 1 1 calc R U . . .
C22 C 0.4899(7) 0.6264(4) 0.2008(3) 0.0707(19) Uani 1 1 d . . . . .
H22 H 0.421383 0.639754 0.219851 0.085 Uiso 1 1 calc R U . . .
C23 C 0.5404(9) 0.5455(5) 0.2222(4) 0.122(4) Uani 1 1 d . . . . .
H23A H 0.500669 0.508137 0.2107 0.182 Uiso 1 1 calc R U . . .
H23B H 0.544167 0.543138 0.263463 0.182 Uiso 1 1 calc R U . . .
H23C H 0.610119 0.531122 0.206687 0.182 Uiso 1 1 calc R U . . .
C24 C 0.4684(10) 0.6303(7) 0.1384(4) 0.129(4) Uani 1 1 d . . . . .
H24A H 0.418813 0.598139 0.131426 0.193 Uiso 1 1 calc R U . . .
H24B H 0.532586 0.609641 0.118344 0.193 Uiso 1 1 calc R U . . .
H24C H 0.439707 0.685699 0.124774 0.193 Uiso 1 1 calc R U . . .
C25 C 0.5868(4) 0.7985(3) 0.5843(2) 0.0395(11) Uani 1 1 d . U . . .
H25A H 0.565975 0.85736 0.580569 0.047 Uiso 0.654(6) 1 calc R U P A 1
H25B H 0.532819 0.779849 0.60663 0.047 Uiso 0.654(6) 1 calc R U P A 1
H25C H 0.619383 0.844538 0.581413 0.047 Uiso 0.346(6) 1 calc R U P A 2
H25D H 0.514503 0.818638 0.595874 0.047 Uiso 0.346(6) 1 calc R U P A 2
C26A C 0.6878(8) 0.7751(5) 0.6196(3) 0.050(2) Uani 0.654(6) 1 d D U P A 1
H26A H 0.740827 0.797321 0.598068 0.06 Uiso 0.654(6) 1 calc R U P A 1
C27A C 0.6692(12) 0.8166(7) 0.6745(4) 0.070(3) Uani 0.654(6) 1 d D U P A 1
H27A H 0.731459 0.80109 0.697967 0.105 Uiso 0.654(6) 1 calc R U P A 1
H27B H 0.611757 0.801085 0.694731 0.105 Uiso 0.654(6) 1 calc R U P A 1
H27C H 0.652563 0.874412 0.666097 0.105 Uiso 0.654(6) 1 calc R U P A 1
C28A C 0.7298(13) 0.6865(7) 0.6285(9) 0.064(4) Uani 0.654(6) 1 d D U P A 1
H28A H 0.791492 0.675819 0.652354 0.096 Uiso 0.654(6) 1 calc R U P A 1
H28B H 0.747526 0.664061 0.591953 0.096 Uiso 0.654(6) 1 calc R U P A 1
H28C H 0.677558 0.662078 0.647006 0.096 Uiso 0.654(6) 1 calc R U P A 1
C26B C 0.6406(12) 0.7409(10) 0.6315(6) 0.039(3) Uani 0.346(6) 1 d D U P A 2
H26B H 0.604383 0.696524 0.63746 0.047 Uiso 0.346(6) 1 calc R U P A 2
C27B C 0.636(2) 0.7832(16) 0.6861(8) 0.083(7) Uani 0.346(6) 1 d D U P A 2
H27D H 0.677077 0.747078 0.715281 0.124 Uiso 0.346(6) 1 calc R U P A 2
H27E H 0.564616 0.799066 0.698535 0.124 Uiso 0.346(6) 1 calc R U P A 2
H27F H 0.664361 0.830569 0.67946 0.124 Uiso 0.346(6) 1 calc R U P A 2
C28B C 0.7522(18) 0.7062(18) 0.6199(18) 0.061(7) Uani 0.346(6) 1 d D U P A 2
H28D H 0.782834 0.670698 0.652169 0.091 Uiso 0.346(6) 1 calc R U P A 2
H28E H 0.788499 0.749235 0.613734 0.091 Uiso 0.346(6) 1 calc R U P A 2
H28F H 0.758155 0.676028 0.586069 0.091 Uiso 0.346(6) 1 calc R U P A 2
C29 C 0.3111(4) 0.6701(3) 0.5779(2) 0.0404(12) Uani 1 1 d . . . . .
H29 H 0.243144 0.657629 0.587527 0.048 Uiso 1 1 calc R U . . .
C30 C 0.2924(5) 0.7477(3) 0.5432(3) 0.0555(16) Uani 1 1 d . . . . .
H30A H 0.248983 0.789436 0.564316 0.083 Uiso 1 1 calc R U . . .
H30B H 0.257526 0.742828 0.507931 0.083 Uiso 1 1 calc R U . . .
H30C H 0.358323 0.761454 0.53447 0.083 Uiso 1 1 calc R U . . .
C31 C 0.3680(6) 0.6710(4) 0.6309(3) 0.0629(17) Uani 1 1 d . . . . .
H31A H 0.333265 0.716689 0.651598 0.094 Uiso 1 1 calc R U . . .
H31B H 0.438487 0.675205 0.621983 0.094 Uiso 1 1 calc R U . . .
H31C H 0.369776 0.621693 0.654185 0.094 Uiso 1 1 calc R U . . .
C32 C 0.6465(5) 0.5125(4) 0.5753(3) 0.0531(15) Uani 1 1 d . . . . .
H32 H 0.649274 0.569818 0.571266 0.064 Uiso 1 1 calc R U . . .
C33 C 0.7491(5) 0.4655(5) 0.5590(4) 0.079(2) Uani 1 1 d . . . . .
H33A H 0.801735 0.474889 0.584342 0.118 Uiso 1 1 calc R U . . .
H33B H 0.764234 0.48184 0.520077 0.118 Uiso 1 1 calc R U . . .
H33C H 0.749002 0.408763 0.561738 0.118 Uiso 1 1 calc R U . . .
C34 C 0.6178(6) 0.4952(4) 0.6352(3) 0.069(2) Uani 1 1 d . . . . .
H34A H 0.668373 0.507518 0.660578 0.103 Uiso 1 1 calc R U . . .
H34B H 0.617001 0.438725 0.641217 0.103 Uiso 1 1 calc R U . . .
H34C H 0.549352 0.527878 0.642887 0.103 Uiso 1 1 calc R U . . .
C35 C 1.2743(4) 0.7858(3) 0.8519(2) 0.0416(12) Uani 1 1 d . . . . .
H35A H 1.281756 0.84152 0.84912 0.05 Uiso 1 1 calc R U . . .
H35B H 1.317919 0.757771 0.883875 0.05 Uiso 1 1 calc R U . . .
C36 C 1.3187(5) 0.7473(4) 0.7974(3) 0.0612(17) Uani 1 1 d . . . . .
H36 H 1.275243 0.776068 0.765029 0.073 Uiso 1 1 calc R U . . .
C37 C 1.4274(7) 0.7571(7) 0.7875(4) 0.114(4) Uani 1 1 d . . . . .
H37A H 1.448379 0.74406 0.748975 0.171 Uiso 1 1 calc R U . . .
H37B H 1.474148 0.721298 0.81449 0.171 Uiso 1 1 calc R U . . .
H37C H 1.429999 0.812277 0.792668 0.171 Uiso 1 1 calc R U . . .
C38 C 1.3161(9) 0.6626(5) 0.7980(4) 0.103(3) Uani 1 1 d . . . . .
H38A H 1.357733 0.638134 0.766868 0.155 Uiso 1 1 calc R U . . .
H38B H 1.244831 0.658045 0.793691 0.155 Uiso 1 1 calc R U . . .
H38C H 1.344043 0.635379 0.833953 0.155 Uiso 1 1 calc R U . . .
C39 C 1.1463(5) 0.5360(3) 0.9320(3) 0.0470(13) Uani 1 1 d . . . . .
H39A H 1.101387 0.499166 0.942655 0.056 Uiso 1 1 calc R U . . .
H39B H 1.18079 0.51907 0.896285 0.056 Uiso 1 1 calc R U . . .
C40 C 1.2290(5) 0.5255(3) 0.9775(3) 0.0616(18) Uani 1 1 d . . . . .
H40 H 1.196247 0.551475 1.011587 0.074 Uiso 1 1 calc R U . . .
C41 C 1.3182(6) 0.5628(5) 0.9600(4) 0.087(2) Uani 1 1 d . . . . .
H41A H 1.363874 0.560073 0.992449 0.13 Uiso 1 1 calc R U . . .
H41B H 1.291438 0.618596 0.946726 0.13 Uiso 1 1 calc R U . . .
H41C H 1.356836 0.533837 0.929599 0.13 Uiso 1 1 calc R U . . .
C42 C 1.2722(9) 0.4373(4) 0.9942(5) 0.132(5) Uani 1 1 d . . . . .
H42A H 1.317132 0.431785 1.027205 0.198 Uiso 1 1 calc R U . . .
H42B H 1.31183 0.411852 0.962672 0.198 Uiso 1 1 calc R U . . .
H42C H 1.215271 0.411569 1.003258 0.198 Uiso 1 1 calc R U . . .
C43 C 0.9241(4) 0.6882(3) 1.0850(2) 0.0388(11) Uani 1 1 d . . . . .
H43A H 0.889779 0.643258 1.08503 0.047 Uiso 1 1 calc R U . . .
H43B H 0.996565 0.665546 1.096439 0.047 Uiso 1 1 calc R U . . .
C44 C 0.8738(5) 0.7414(3) 1.1306(2) 0.0451(12) Uani 1 1 d . . . . .
H44 H 0.907685 0.787345 1.129791 0.054 Uiso 1 1 calc R U . . .
C45 C 0.7601(5) 0.7756(5) 1.1203(3) 0.0674(19) Uani 1 1 d . . . . .
H45A H 0.731471 0.80866 1.151196 0.101 Uiso 1 1 calc R U . . .
H45B H 0.724717 0.732098 1.11865 0.101 Uiso 1 1 calc R U . . .
H45C H 0.750343 0.808176 1.084541 0.101 Uiso 1 1 calc R U . . .
C46 C 0.8929(7) 0.6988(5) 1.1885(3) 0.084(2) Uani 1 1 d . . . . .
H46A H 0.863573 0.735521 1.21715 0.127 Uiso 1 1 calc R U . . .
H46B H 0.967169 0.679705 1.19481 0.127 Uiso 1 1 calc R U . . .
H46C H 0.860238 0.653432 1.190943 0.127 Uiso 1 1 calc R U . . .
C47 C 0.7056(5) 1.0183(3) 0.8563(3) 0.0480(13) Uani 1 1 d . U . . .
H47A H 0.690164 1.05359 0.887872 0.058 Uiso 0.654(6) 1 calc R U P A 1
H47B H 0.731688 1.048541 0.824716 0.058 Uiso 0.654(6) 1 calc R U P A 1
H47C H 0.652278 1.026149 0.886015 0.058 Uiso 0.346(6) 1 calc R U P A 2
H47D H 0.733586 1.066633 0.852556 0.058 Uiso 0.346(6) 1 calc R U P A 2
C48A C 0.6048(7) 1.0011(6) 0.8374(4) 0.059(2) Uani 0.654(6) 1 d D U P A 1
H48A H 0.585414 0.965412 0.868448 0.071 Uiso 0.654(6) 1 calc R U P A 1
C49A C 0.6203(10) 0.9526(10) 0.7859(7) 0.094(5) Uani 0.654(6) 1 d D U P A 1
H49A H 0.557391 0.934783 0.778634 0.141 Uiso 0.654(6) 1 calc R U P A 1
H49B H 0.677773 0.906191 0.792747 0.141 Uiso 0.654(6) 1 calc R U P A 1
H49C H 0.635639 0.985481 0.753167 0.141 Uiso 0.654(6) 1 calc R U P A 1
C50A C 0.5148(9) 1.0723(8) 0.8313(5) 0.094(4) Uani 0.654(6) 1 d D U P A 1
H50A H 0.451745 1.054554 0.824457 0.141 Uiso 0.654(6) 1 calc R U P A 1
H50B H 0.526973 1.108173 0.799485 0.141 Uiso 0.654(6) 1 calc R U P A 1
H50C H 0.507345 1.10057 0.866029 0.141 Uiso 0.654(6) 1 calc R U P A 1
C48B C 0.6527(15) 1.0095(10) 0.7981(10) 0.065(4) Uani 0.346(6) 1 d D U P A 2
H48B H 0.704161 0.987767 0.768926 0.078 Uiso 0.346(6) 1 calc R U P A 2
C49B C 0.5884(18) 1.0902(12) 0.7799(12) 0.097(7) Uani 0.346(6) 1 d D U P A 2
H49D H 0.544333 1.085795 0.74818 0.146 Uiso 0.346(6) 1 calc R U P A 2
H49E H 0.633534 1.125695 0.768224 0.146 Uiso 0.346(6) 1 calc R U P A 2
H49F H 0.545371 1.111919 0.811451 0.146 Uiso 0.346(6) 1 calc R U P A 2
C50B C 0.581(2) 0.9558(18) 0.8132(14) 0.094(7) Uani 0.346(6) 1 d D U P A 2
H50D H 0.54788 0.945538 0.778864 0.141 Uiso 0.346(6) 1 calc R U P A 2
H50E H 0.528911 0.981339 0.83945 0.141 Uiso 0.346(6) 1 calc R U P A 2
H50F H 0.620801 0.905289 0.830964 0.141 Uiso 0.346(6) 1 calc R U P A 2
C51 C 0.9494(4) 0.8726(3) 0.7152(2) 0.0399(11) Uani 1 1 d . U . . .
H51A H 0.882818 0.87042 0.698277 0.048 Uiso 0.654(6) 1 calc R U P A 1
H51B H 0.950896 0.929483 0.715683 0.048 Uiso 0.654(6) 1 calc R U P A 1
H51C H 0.878583 0.903655 0.706445 0.048 Uiso 0.346(6) 1 calc R U P A 2
H51D H 0.994934 0.91047 0.712609 0.048 Uiso 0.346(6) 1 calc R U P A 2
C52A C 1.0359(7) 0.8329(5) 0.6761(3) 0.0419(19) Uani 0.654(6) 1 d D U P A 1
H52A H 1.103473 0.832922 0.693759 0.05 Uiso 0.654(6) 1 calc R U P A 1
C53A C 1.0286(9) 0.8805(7) 0.6186(4) 0.063(3) Uani 0.654(6) 1 d D U P A 1
H53A H 1.071507 0.848128 0.591148 0.095 Uiso 0.654(6) 1 calc R U P A 1
H53B H 1.052748 0.929209 0.622411 0.095 Uiso 0.654(6) 1 calc R U P A 1
H53C H 0.956831 0.894475 0.60563 0.095 Uiso 0.654(6) 1 calc R U P A 1
C54A C 1.0308(12) 0.7457(6) 0.6698(6) 0.080(4) Uani 0.654(6) 1 d D U P A 1
H54A H 1.083153 0.721744 0.642926 0.12 Uiso 0.654(6) 1 calc R U P A 1
H54B H 0.962362 0.744205 0.656043 0.12 Uiso 0.654(6) 1 calc R U P A 1
H54C H 1.04351 0.715681 0.706586 0.12 Uiso 0.654(6) 1 calc R U P A 1
C52B C 0.9811(16) 0.8153(13) 0.6704(7) 0.063(4) Uani 0.346(6) 1 d D U P A 2
H52B H 0.935999 0.776418 0.673833 0.076 Uiso 0.346(6) 1 calc R U P A 2
C53B C 0.962(2) 0.8590(15) 0.6120(8) 0.091(7) Uani 0.346(6) 1 d D U P A 2
H53D H 1.026205 0.847537 0.590105 0.137 Uiso 0.346(6) 1 calc R U P A 2
H53E H 0.940663 0.91646 0.616068 0.137 Uiso 0.346(6) 1 calc R U P A 2
H53F H 0.908469 0.841183 0.59253 0.137 Uiso 0.346(6) 1 calc R U P A 2
C54B C 1.0889(16) 0.7696(18) 0.6777(9) 0.088(7) Uani 0.346(6) 1 d D U P A 2
H54D H 1.109216 0.737533 0.645218 0.132 Uiso 0.346(6) 1 calc R U P A 2
H54E H 1.094857 0.734456 0.712263 0.132 Uiso 0.346(6) 1 calc R U P A 2
H54F H 1.134131 0.806442 0.680417 0.132 Uiso 0.346(6) 1 calc R U P A 2
C55 C 0.8337(5) 0.6118(3) 0.7901(2) 0.0491(13) Uani 1 1 d . U . . .
H55A H 0.769959 0.641907 0.770709 0.059 Uiso 0.654(6) 1 calc R U P A 1
H55B H 0.885984 0.595955 0.760579 0.059 Uiso 0.654(6) 1 calc R U P A 1
H55C H 0.786729 0.643982 0.760948 0.059 Uiso 0.346(6) 1 calc R U P A 2
H55D H 0.89391 0.580816 0.77032 0.059 Uiso 0.346(6) 1 calc R U P A 2
C56A C 0.8110(12) 0.5351(8) 0.8189(7) 0.080(3) Uani 0.654(6) 1 d D U P A 1
H56A H 0.862479 0.512986 0.849504 0.096 Uiso 0.654(6) 1 calc R U P A 1
C57A C 0.7016(13) 0.5633(10) 0.8447(7) 0.137(4) Uani 0.654(6) 1 d D U P A 1
H57A H 0.673562 0.516892 0.855617 0.206 Uiso 0.654(6) 1 calc R U P A 1
H57B H 0.656161 0.598124 0.816665 0.206 Uiso 0.654(6) 1 calc R U P A 1
H57C H 0.706421 0.592574 0.878057 0.206 Uiso 0.654(6) 1 calc R U P A 1
C58A C 0.8040(11) 0.4718(7) 0.7803(6) 0.089(3) Uani 0.654(6) 1 d D U P A 1
H58A H 0.804087 0.422026 0.802726 0.134 Uiso 0.654(6) 1 calc R U P A 1
H58B H 0.863196 0.463513 0.754782 0.134 Uiso 0.654(6) 1 calc R U P A 1
H58C H 0.740193 0.48827 0.758235 0.134 Uiso 0.654(6) 1 calc R U P A 1
C56B C 0.781(2) 0.5567(13) 0.8184(12) 0.069(3) Uani 0.346(6) 1 d D U P A 2
H56B H 0.726765 0.588496 0.84214 0.083 Uiso 0.346(6) 1 calc R U P A 2
C57B C 0.8446(19) 0.4919(11) 0.8570(9) 0.082(4) Uani 0.346(6) 1 d D U P A 2
H57D H 0.80664 0.450379 0.865509 0.123 Uiso 0.346(6) 1 calc R U P A 2
H57E H 0.858599 0.514117 0.892173 0.123 Uiso 0.346(6) 1 calc R U P A 2
H57F H 0.909827 0.468985 0.838677 0.123 Uiso 0.346(6) 1 calc R U P A 2
C58B C 0.726(2) 0.5181(15) 0.7762(10) 0.089(4) Uani 0.346(6) 1 d D U P A 2
H58D H 0.699428 0.475619 0.795875 0.133 Uiso 0.346(6) 1 calc R U P A 2
H58E H 0.775147 0.495706 0.747111 0.133 Uiso 0.346(6) 1 calc R U P A 2
H58F H 0.66948 0.558298 0.758583 0.133 Uiso 0.346(6) 1 calc R U P A 2
C59 C 0.6098(4) 0.7732(3) 0.9383(2) 0.0415(12) Uani 1 1 d . . . . .
H59A H 0.568079 0.807095 0.907779 0.05 Uiso 1 1 calc R U . . .
H59B H 0.603139 0.717986 0.934605 0.05 Uiso 1 1 calc R U . . .
C60 C 0.5629(5) 0.7999(4) 0.9947(3) 0.0578(16) Uani 1 1 d . . . . .
H60 H 0.61025 0.770019 1.025183 0.069 Uiso 1 1 calc R U . . .
C61 C 0.4604(5) 0.7794(6) 1.0036(4) 0.083(2) Uani 1 1 d . . . . .
H61A H 0.43547 0.792199 1.041581 0.124 Uiso 1 1 calc R U . . .
H61B H 0.467798 0.722406 0.999482 0.124 Uiso 1 1 calc R U . . .
H61C H 0.411109 0.810132 0.975546 0.124 Uiso 1 1 calc R U . . .
C62 C 0.5553(7) 0.8875(5) 1.0000(4) 0.093(3) Uani 1 1 d . . . . .
H62A H 0.529007 0.901952 1.037445 0.139 Uiso 1 1 calc R U . . .
H62B H 0.508307 0.918569 0.971003 0.139 Uiso 1 1 calc R U . . .
H62C H 0.623653 0.898712 0.994937 0.139 Uiso 1 1 calc R U . . .
C63 C 1.1495(4) 1.0317(3) 0.9278(2) 0.0401(12) Uani 1 1 d . . . . .
H63 H 1.154069 1.08707 0.934812 0.048 Uiso 1 1 calc R U . . .
C64 C 1.1215(5) 1.0310(4) 0.8665(2) 0.0554(15) Uani 1 1 d . . . . .
H64A H 1.174075 1.047982 0.842662 0.083 Uiso 1 1 calc R U . . .
H64B H 1.054518 1.067642 0.858854 0.083 Uiso 1 1 calc R U . . .
H64C H 1.11785 0.977098 0.858209 0.083 Uiso 1 1 calc R U . . .
C65 C 1.2508(4) 0.9772(4) 0.9439(3) 0.0564(16) Uani 1 1 d . . . . .
H65A H 1.304329 0.988711 0.918239 0.085 Uiso 1 1 calc R U . . .
H65B H 1.246132 0.921831 0.941308 0.085 Uiso 1 1 calc R U . . .
H65C H 1.268179 0.9852 0.982672 0.085 Uiso 1 1 calc R U . . .
C66 C 1.1971(4) 0.8157(3) 1.0750(2) 0.0436(13) Uani 1 1 d . . . . .
H66 H 1.26514 0.828879 1.080749 0.052 Uiso 1 1 calc R U . . .
C67 C 1.2149(4) 0.7445(3) 1.0407(3) 0.0495(14) Uani 1 1 d . . . . .
H67A H 1.261866 0.699632 1.061005 0.074 Uiso 1 1 calc R U . . .
H67B H 1.24537 0.756824 1.004356 0.074 Uiso 1 1 calc R U . . .
H67C H 1.149132 0.730498 1.034143 0.074 Uiso 1 1 calc R U . . .
C68 C 1.1529(6) 0.8026(4) 1.1311(3) 0.0691(19) Uani 1 1 d . . . . .
H68A H 1.201957 0.761465 1.153561 0.104 Uiso 1 1 calc R U . . .
H68B H 1.088618 0.785441 1.12681 0.104 Uiso 1 1 calc R U . . .
H68C H 1.138891 0.852344 1.150301 0.104 Uiso 1 1 calc R U . . .

loop_
_atom_site_aniso_label
_atom_site_aniso_U_11
_atom_site_aniso_U_22
_atom_site_aniso_U_33
_atom_site_aniso_U_23
_atom_site_aniso_U_13
_atom_site_aniso_U_12
Zr1 0.0300(3) 0.0190(3) 0.0231(3) 0.00134(15) 0.00200(17) -0.0085(2)
Zr2 0.0271(3) 0.0175(3) 0.0282(3) -0.00203(15) -0.00106(17) -0.0053(2)
Si1 0.0327(7) 0.0223(6) 0.0283(7) -0.0001(5) -0.0051(5) -0.0100(5)
Si2 0.0339(7) 0.0329(7) 0.0328(8) 0.0048(5) -0.0032(6) -0.0155(6)
Si3 0.0320(7) 0.0282(6) 0.0268(7) 0.0005(5) 0.0052(5) -0.0107(6)
Si4 0.0344(7) 0.0261(6) 0.0297(7) 0.0034(5) -0.0067(5) -0.0107(6)
Si5 0.0419(8) 0.0223(6) 0.0371(8) 0.0042(5) -0.0076(6) -0.0100(6)
Si6 0.0511(9) 0.0334(7) 0.0358(8) 0.0099(6) -0.0047(6) -0.0237(7)
Si7 0.0484(9) 0.0400(8) 0.0270(7) 0.0039(6) -0.0024(6) -0.0236(7)
Si8 0.0272(7) 0.0252(6) 0.0314(7) -0.0042(5) 0.0013(5) -0.0039(5)
Si9 0.0350(7) 0.0214(6) 0.0388(8) -0.0036(5) -0.0040(6) -0.0053(5)
Si10 0.0346(7) 0.0228(6) 0.0293(7) 0.0019(5) -0.0014(5) -0.0095(5)
Si11 0.0275(7) 0.0231(6) 0.0307(7) -0.0002(5) -0.0023(5) -0.0032(5)
Si12 0.0389(8) 0.0305(7) 0.0269(7) -0.0012(5) -0.0006(5) -0.0092(6)
Si13 0.0398(8) 0.0283(7) 0.0339(8) -0.0052(5) -0.0036(6) -0.0110(6)
Si14 0.0291(7) 0.0298(7) 0.0367(8) -0.0014(5) -0.0007(6) -0.0107(6)
O1 0.0373(19) 0.0346(18) 0.0279(17) -0.0007(14) 0.0076(14) -0.0135(15)
O2 0.038(2) 0.0361(18) 0.048(2) -0.0022(16) -0.0021(17) -0.0134(16)
O3 0.0310(17) 0.0241(15) 0.0248(15) 0.0003(12) -0.0039(13) -0.0099(13)
O4 0.087(3) 0.052(2) 0.042(2) 0.0075(18) -0.004(2) -0.045(2)
O5 0.0366(19) 0.0240(15) 0.0309(18) -0.0004(13) 0.0013(14) -0.0132(14)
O6 0.0388(19) 0.0241(16) 0.042(2) -0.0017(14) -0.0054(15) -0.0075(14)
O7 0.041(2) 0.0309(17) 0.0377(19) -0.0047(15) 0.0147(16) -0.0111(15)
O8 0.055(2) 0.0367(19) 0.051(2) 0.0133(16) -0.0058(17) -0.0192(17)
O9 0.0416(19) 0.0258(16) 0.0322(18) 0.0066(13) -0.0059(15) -0.0107(14)
O10 0.047(2) 0.0272(17) 0.0382(19) 0.0045(14) -0.0109(15) -0.0069(15)
O11 0.047(2) 0.044(2) 0.0317(18) -0.0019(15) -0.0011(15) -0.0160(16)
O12 0.0359(18) 0.0415(19) 0.0356(18) -0.0034(15) -0.0010(14) -0.0175(15)
O13 0.054(2) 0.0393(19) 0.048(2) 0.0148(16) -0.0020(18) -0.0191(17)
O14 0.045(2) 0.054(2) 0.0345(19) 0.0057(16) -0.0013(16) -0.0272(17)
O15 0.0305(17) 0.0228(15) 0.0405(19) -0.0004(13) -0.0088(14) -0.0073(13)
O16 0.0388(19) 0.0288(17) 0.044(2) -0.0027(14) -0.0013(15) -0.0056(14)
O17 0.0314(17) 0.0237(15) 0.0300(17) -0.0014(13) 0.0054(14) -0.0093(13)
O18 0.046(2) 0.043(2) 0.045(2) -0.0122(16) -0.0030(17) -0.0143(17)
O19 0.0323(17) 0.0255(16) 0.0353(18) -0.0058(13) 0.0016(14) -0.0032(13)
O20 0.044(2) 0.0399(19) 0.039(2) -0.0031(15) 0.0043(16) -0.0050(16)
O21 0.041(2) 0.0245(16) 0.039(2) -0.0024(14) -0.0140(16) -0.0020(14)
O22 0.065(3) 0.042(2) 0.035(2) -0.0007(16) -0.0063(18) -0.0268(19)
O23 0.0342(18) 0.0212(15) 0.0350(18) 0.0017(13) -0.0015(15) -0.0086(13)
O24 0.0399(19) 0.0377(18) 0.0363(18) -0.0022(15) 0.0014(15) -0.0084(15)
O25 0.0363(19) 0.0345(18) 0.040(2) 0.0005(15) -0.0015(16) -0.0111(15)
O26 0.0357(19) 0.0276(17) 0.051(2) -0.0032(15) 0.0007(16) -0.0048(14)
O27 0.045(2) 0.0342(18) 0.050(2) -0.0084(16) -0.0108(17) -0.0100(15)
O28 0.0322(18) 0.0365(18) 0.0412(19) 0.0019(15) -0.0026(14) -0.0136(15)
C1 0.032(3) 0.054(3) 0.054(3) -0.005(3) 0.002(2) -0.022(2)
C2 0.035(3) 0.093(5) 0.055(4) -0.008(4) 0.000(3) -0.011(3)
C3 0.077(6) 0.093(5) 0.109(7) 0.039(5) -0.028(5) -0.009(5)
C4 0.036(4) 0.169(9) 0.101(7) -0.043(6) -0.015(4) -0.026(5)
C5 0.054(3) 0.041(3) 0.064(4) -0.006(3) 0.030(3) -0.016(3)
C6 0.070(4) 0.071(4) 0.079(5) -0.013(4) 0.039(4) -0.023(4)
C7 0.114(8) 0.260(16) 0.112(8) -0.076(9) 0.057(6) -0.118(9)
C8 0.105(7) 0.150(9) 0.083(6) -0.039(6) 0.038(5) -0.053(6)
C9 0.041(3) 0.054(3) 0.046(3) 0.004(2) -0.008(2) -0.022(3)
C10 0.041(3) 0.076(4) 0.058(4) 0.012(3) -0.010(3) -0.014(3)
C11 0.063(5) 0.134(8) 0.099(6) 0.024(6) -0.042(5) -0.032(5)
C12 0.119(8) 0.069(4) 0.147(9) 0.023(5) -0.079(7) -0.009(5)
C13 0.058(3) 0.024(2) 0.063(4) 0.005(2) -0.010(3) -0.007(2)
C14 0.070(4) 0.031(3) 0.068(4) -0.007(3) -0.001(3) -0.006(3)
C15 0.060(4) 0.052(4) 0.107(6) -0.014(4) 0.011(4) -0.002(3)
C16 0.114(7) 0.049(4) 0.085(5) -0.023(4) 0.022(5) -0.010(4)
C17 0.074(4) 0.041(3) 0.032(3) 0.009(2) -0.005(3) -0.031(3)
C18 0.072(4) 0.054(3) 0.053(3) 0.004(3) -0.006(3) -0.036(3)
C19 0.160(9) 0.082(6) 0.136(9) -0.041(6) 0.034(7) -0.057(6)
C20 0.182(10) 0.138(8) 0.107(7) -0.031(6) 0.038(7) -0.129(8)
C21 0.065(4) 0.059(3) 0.033(3) 0.001(2) 0.002(3) -0.023(3)
C22 0.108(6) 0.061(4) 0.049(3) -0.014(3) -0.004(4) -0.029(4)
C23 0.175(11) 0.075(5) 0.116(7) -0.004(5) -0.046(7) -0.028(6)
C24 0.198(12) 0.134(9) 0.067(5) -0.022(5) -0.039(6) -0.056(8)
C25 0.048(3) 0.039(3) 0.034(3) -0.005(2) -0.005(2) -0.014(2)
C26A 0.065(5) 0.053(4) 0.037(4) -0.007(3) -0.009(4) -0.023(4)
C27A 0.113(9) 0.067(7) 0.043(5) -0.015(5) -0.009(5) -0.045(6)
C28A 0.082(9) 0.053(6) 0.057(10) -0.003(6) -0.030(7) -0.016(6)
C26B 0.046(7) 0.052(7) 0.022(5) -0.001(5) 0.002(5) -0.020(6)
C27B 0.100(16) 0.099(16) 0.033(8) -0.018(9) -0.015(9) 0.014(13)
C28B 0.045(9) 0.084(16) 0.049(11) 0.007(13) -0.003(8) -0.007(10)
C29 0.039(3) 0.039(3) 0.045(3) -0.012(2) 0.013(2) -0.011(2)
C30 0.047(3) 0.032(3) 0.085(5) -0.012(3) 0.021(3) -0.004(3)
C31 0.070(4) 0.072(4) 0.053(4) -0.018(3) 0.010(3) -0.028(4)
C32 0.058(3) 0.046(3) 0.059(3) 0.017(3) -0.031(3) -0.025(3)
C33 0.042(3) 0.095(6) 0.096(6) 0.036(4) -0.028(3) -0.021(3)
C34 0.115(6) 0.052(4) 0.038(3) -0.010(3) -0.033(3) -0.010(4)
C35 0.036(3) 0.048(3) 0.043(3) -0.015(2) 0.005(2) -0.010(2)
C36 0.052(4) 0.079(4) 0.053(4) -0.022(3) 0.016(3) -0.011(3)
C37 0.066(5) 0.190(11) 0.097(7) -0.053(7) 0.041(5) -0.041(6)
C38 0.143(9) 0.076(5) 0.092(6) -0.044(5) 0.060(6) -0.019(5)
C39 0.059(3) 0.019(2) 0.062(4) -0.007(2) -0.006(3) -0.003(2)
C40 0.063(4) 0.030(3) 0.086(5) 0.004(3) -0.026(3) 0.001(3)
C41 0.063(4) 0.066(5) 0.129(7) 0.004(5) -0.031(5) -0.011(4)
C42 0.140(9) 0.040(4) 0.203(12) 0.028(5) -0.094(8) 0.002(5)
C43 0.056(3) 0.029(2) 0.034(3) 0.0071(19) -0.008(2) -0.018(2)
C44 0.059(3) 0.051(3) 0.031(3) 0.001(2) 0.001(2) -0.024(3)
C45 0.059(4) 0.098(5) 0.051(4) -0.009(4) 0.013(3) -0.030(4)
C46 0.114(7) 0.101(6) 0.038(3) 0.010(3) 0.003(4) -0.029(5)
C47 0.050(3) 0.036(3) 0.055(3) -0.004(2) -0.020(3) -0.001(2)
C48A 0.046(5) 0.057(5) 0.067(6) -0.013(4) -0.024(4) 0.007(4)
C49A 0.055(7) 0.112(10) 0.113(11) -0.069(9) -0.037(7) 0.005(7)
C50A 0.069(7) 0.108(9) 0.082(8) -0.029(7) -0.042(6) 0.035(6)
C48B 0.057(8) 0.056(8) 0.075(8) -0.003(7) -0.032(7) 0.006(6)
C49B 0.072(12) 0.075(10) 0.131(16) 0.029(11) -0.056(12) 0.003(9)
C50B 0.098(16) 0.081(13) 0.108(18) 0.010(13) -0.054(13) -0.031(11)
C51 0.046(3) 0.040(3) 0.031(3) 0.001(2) 0.001(2) -0.006(2)
C52A 0.035(4) 0.054(4) 0.034(4) 0.004(3) 0.000(3) -0.005(4)
C53A 0.065(7) 0.086(7) 0.034(5) 0.003(4) 0.017(4) -0.012(5)
C54A 0.107(10) 0.063(6) 0.069(7) -0.019(5) 0.039(8) -0.013(6)
C52B 0.075(9) 0.066(8) 0.037(6) -0.005(6) 0.009(7) 0.006(8)
C53B 0.115(16) 0.108(16) 0.035(7) 0.001(9) -0.003(10) 0.004(13)
C54B 0.081(12) 0.113(16) 0.042(10) 0.000(11) 0.027(10) 0.032(11)
C55 0.063(4) 0.048(3) 0.045(3) -0.012(2) -0.013(3) -0.025(3)
C56A 0.114(6) 0.061(5) 0.083(5) -0.007(4) -0.021(5) -0.057(5)
C57A 0.176(9) 0.111(9) 0.147(10) -0.044(8) 0.049(8) -0.072(8)
C58A 0.106(8) 0.066(6) 0.113(7) -0.026(6) 0.008(7) -0.049(6)
C56B 0.092(7) 0.055(6) 0.076(6) -0.012(5) -0.011(6) -0.046(5)
C57B 0.136(10) 0.054(8) 0.078(9) 0.018(7) -0.029(8) -0.071(7)
C58B 0.120(10) 0.073(9) 0.096(9) -0.016(8) -0.018(8) -0.065(8)
C59 0.034(3) 0.043(3) 0.050(3) 0.003(2) -0.005(2) -0.015(2)
C60 0.035(3) 0.078(4) 0.058(4) 0.001(3) 0.006(3) -0.011(3)
C61 0.038(4) 0.123(7) 0.084(5) 0.008(5) 0.016(3) -0.018(4)
C62 0.084(6) 0.088(5) 0.105(7) -0.026(5) 0.046(5) -0.015(5)
C63 0.039(3) 0.029(2) 0.054(3) -0.005(2) 0.023(2) -0.011(2)
C64 0.076(4) 0.044(3) 0.044(3) 0.002(3) 0.022(3) -0.011(3)
C65 0.034(3) 0.058(4) 0.083(5) -0.018(3) 0.014(3) -0.017(3)
C66 0.045(3) 0.033(3) 0.050(3) 0.002(2) -0.013(2) -0.004(2)
C67 0.036(3) 0.040(3) 0.069(4) -0.013(3) -0.010(3) 0.002(2)
C68 0.081(5) 0.063(4) 0.054(4) 0.016(3) 0.005(3) -0.003(4)

loop_
_atom_type_symbol
_atom_type_description
_atom_type_scat_dispersion_real
_atom_type_scat_dispersion_imag
_atom_type_scat_source
C C 0.0033 0.0016 'International Tables Vol C Tables 4.2.6.8 and 6.1.1.4'
H H 0 0 'International Tables Vol C Tables 4.2.6.8 and 6.1.1.4'
O O 0.0106 0.006 'International Tables Vol C Tables 4.2.6.8 and 6.1.1.4'
Si Si 0.0817 0.0704 'International Tables Vol C Tables 4.2.6.8 and 6.1.1.4'
Zr Zr -2.9673 0.5597 'International Tables Vol C Tables 4.2.6.8 and 6.1.1.4'

loop_
_geom_angle_atom_site_label_1
_geom_angle_atom_site_label_2
_geom_angle_atom_site_label_3
_geom_angle
_geom_angle_site_symmetry_1
_geom_angle_site_symmetry_3
_geom_angle_publ_flag
O9 Zr1 O5 96.42(13) . . ?
O9 Zr1 O1 98.47(14) . . ?
O5 Zr1 O1 99.24(14) . . ?
O9 Zr1 O3 95.75(13) . 2_666 ?
O5 Zr1 O3 162.69(13) . 2_666 ?
O1 Zr1 O3 91.08(13) . 2_666 ?
O9 Zr1 O3 167.24(13) . . ?
O5 Zr1 O3 93.69(12) . . ?
O1 Zr1 O3 87.53(13) . . ?
O3 Zr1 O3 72.78(13) 2_666 . ?
O9 Zr1 O7 92.82(14) . . ?
O5 Zr1 O7 89.46(13) . . ?
O1 Zr1 O7 164.84(13) . . ?
O3 Zr1 O7 77.68(12) 2_666 . ?
O3 Zr1 O7 79.49(12) . . ?
O9 Zr1 Zr1 132.15(10) . 2_666 ?
O5 Zr1 Zr1 129.03(10) . 2_666 ?
O1 Zr1 Zr1 89.13(9) . 2_666 ?
O3 Zr1 Zr1 36.63(8) 2_666 2_666 ?
O3 Zr1 Zr1 36.15(8) . 2_666 ?
O7 Zr1 Zr1 75.78(8) . 2_666 ?
O19 Zr2 O23 96.20(14) . . ?
O19 Zr2 O15 98.65(14) . . ?
O23 Zr2 O15 99.19(13) . . ?
O19 Zr2 O17 95.03(13) . . ?
O23 Zr2 O17 163.44(14) . . ?
O15 Zr2 O17 91.08(12) . . ?
O19 Zr2 O17 166.79(13) . 2_777 ?
O23 Zr2 O17 94.74(13) . 2_777 ?
O15 Zr2 O17 86.87(13) . 2_777 ?
O17 Zr2 O17 72.76(13) . 2_777 ?
O19 Zr2 O21 93.80(13) . . ?
O23 Zr2 O21 88.65(13) . . ?
O15 Zr2 O21 164.44(12) . . ?
O17 Zr2 O21 78.50(12) . . ?
O17 Zr2 O21 79.06(12) 2_777 . ?
O19 Zr2 Zr2 131.54(10) . 2_777 ?
O23 Zr2 Zr2 129.98(10) . 2_777 ?
O15 Zr2 Zr2 88.71(9) . 2_777 ?
O17 Zr2 Zr2 36.69(8) . 2_777 ?
O17 Zr2 Zr2 36.06(8) 2_777 2_777 ?
O21 Zr2 Zr2 76.02(8) . 2_777 ?
O5 Si1 O10 109.09(19) . . ?
O5 Si1 O12 109.45(18) . . ?
O10 Si1 O12 108.00(19) . . ?
O5 Si1 C25 113.6(2) . . ?
O10 Si1 C25 106.5(2) . . ?
O12 Si1 C25 110.0(2) . . ?
O12 Si2 O13 109.8(2) . . ?
O12 Si2 O2 109.27(19) . . ?
O13 Si2 O2 108.7(2) . . ?
O12 Si2 C1 109.2(2) . . ?
O13 Si2 C1 108.2(2) . . ?
O2 Si2 C1 111.7(2) . . ?
O2 Si3 O1 109.91(19) . . ?
O2 Si3 O14 108.53(19) . . ?
O1 Si3 O14 109.18(19) . . ?
O2 Si3 C5 110.4(3) . . ?
O1 Si3 C5 110.9(2) . . ?
O14 Si3 C5 107.8(3) . . ?
O9 Si4 O6 109.25(19) . . ?
O9 Si4 O11 109.96(19) . . ?
O6 Si4 O11 108.39(19) . . ?
O9 Si4 C9 110.9(2) . . ?
O6 Si4 C9 110.3(2) . . ?
O11 Si4 C9 108.0(2) . . ?
O10 Si5 O6 109.37(19) . . ?
O10 Si5 O8 109.0(2) . . ?
O6 Si5 O8 109.3(2) . . ?
O10 Si5 C13 109.1(2) . . ?
O6 Si5 C13 110.4(2) . . ?
O8 Si5 C13 109.6(2) . . ?
O13 Si6 O8 108.4(2) . . ?
O13 Si6 O4 109.2(2) . . ?
O8 Si6 O4 109.4(2) . . ?
O13 Si6 C17 109.4(2) . . ?
O8 Si6 C17 111.5(2) . . ?
O4 Si6 C17 109.0(2) . . ?
O14 Si7 O11 109.32(19) . . ?
O14 Si7 O4 109.0(2) . . ?
O11 Si7 O4 109.6(2) . . ?
O14 Si7 C21 111.0(3) . . ?
O11 Si7 C21 109.3(2) . . ?
O4 Si7 C21 108.6(2) . . ?
O19 Si8 O26 109.0(2) . . ?
O19 Si8 O24 109.40(18) . . ?
O26 Si8 O24 108.50(19) . . ?
O19 Si8 C35 110.5(2) . . ?
O26 Si8 C35 110.0(2) . . ?
O24 Si8 C35 109.5(2) . . ?
O26 Si9 O16 109.5(2) . . ?
O26 Si9 O27 108.9(2) . . ?
O16 Si9 O27 110.0(2) . . ?
O26 Si9 C39 111.2(2) . . ?
O16 Si9 C39 108.9(2) . . ?
O27 Si9 C39 108.3(2) . . ?
O23 Si10 O28 109.58(18) . . ?
O23 Si10 O16 109.39(19) . . ?
O28 Si10 O16 108.77(19) . . ?
O23 Si10 C43 112.0(2) . . ?
O28 Si10 C43 109.5(2) . . ?
O16 Si10 C43 107.5(2) . . ?
O20 Si11 O15 109.7(2) . . ?
O20 Si11 O25 109.1(2) . . ?
O15 Si11 O25 109.46(19) . . ?
O20 Si11 C47 110.2(2) . . ?
O15 Si11 C47 110.7(2) . . ?
O25 Si11 C47 107.7(2) . . ?
O24 Si12 O20 109.9(2) . . ?
O24 Si12 O22 108.3(2) . . ?
O20 Si12 O22 109.6(2) . . ?
O24 Si12 C51 109.6(2) . . ?
O20 Si12 C51 108.2(2) . . ?
O22 Si12 C51 111.2(2) . . ?
O22 Si13 O18 109.5(2) . . ?
O22 Si13 O27 108.9(2) . . ?
O18 Si13 O27 109.1(2) . . ?
O22 Si13 C55 109.5(2) . . ?
O18 Si13 C55 109.5(3) . . ?
O27 Si13 C55 110.3(2) . . ?
O18 Si14 O25 109.2(2) . . ?
O18 Si14 O28 110.0(2) . . ?
O25 Si14 O28 108.55(19) . . ?
O18 Si14 C59 107.8(2) . . ?
O25 Si14 C59 111.8(2) . . ?
O28 Si14 C59 109.4(2) . . ?
Si3 O1 Zr1 141.2(2) . . ?
Si3 O2 Si2 153.6(3) . . ?
C32 O3 Zr1 131.4(3) . 2_666 ?
C32 O3 Zr1 121.3(3) . . ?
Zr1 O3 Zr1 107.22(13) 2_666 . ?
Si6 O4 Si7 147.1(3) . . ?
Si1 O5 Zr1 154.3(2) . . ?
Si4 O6 Si5 148.2(2) . . ?
C29 O7 Zr1 137.6(3) . . ?
C29 O7 H7 102(3) . . ?
Zr1 O7 H7 112(4) . . ?
Si6 O8 Si5 146.5(2) . . ?
Si4 O9 Zr1 162.6(2) . . ?
Si5 O10 Si1 156.9(3) . . ?
Si7 O11 Si4 144.2(2) . . ?
Si2 O12 Si1 144.2(2) . . ?
Si6 O13 Si2 153.0(3) . . ?
Si7 O14 Si3 160.5(3) . . ?
Si11 O15 Zr2 139.40(19) . . ?
Si9 O16 Si10 151.1(2) . . ?
C63 O17 Zr2 132.0(3) . . ?
C63 O17 Zr2 120.5(3) . 2_777 ?
Zr2 O17 Zr2 107.24(13) . 2_777 ?
Si14 O18 Si13 150.9(3) . . ?
Si8 O19 Zr2 159.4(2) . . ?
Si11 O20 Si12 157.9(3) . . ?
C66 O21 Zr2 139.5(3) . . ?
C66 O21 H21 114(3) . . ?
Zr2 O21 H21 106(3) . . ?
Si13 O22 Si12 147.5(3) . . ?
Si10 O23 Zr2 159.2(2) . . ?
Si12 O24 Si8 145.3(2) . . ?
Si14 O25 Si11 155.6(3) . . ?
Si9 O26 Si8 152.1(2) . . ?
Si13 O27 Si9 147.1(2) . . ?
Si10 O28 Si14 142.3(2) . . ?
C2 C1 Si2 116.3(4) . . ?
C2 C1 H1A 108.2 . . ?
Si2 C1 H1A 108.2 . . ?
C2 C1 H1AB 108.2 . . ?
Si2 C1 H1AB 108.2 . . ?
H1A C1 H1AB 107.4 . . ?
C3 C2 C1 113.7(6) . . ?
C3 C2 C4 110.8(7) . . ?
C1 C2 C4 109.3(6) . . ?
C3 C2 H2 107.6 . . ?
C1 C2 H2 107.6 . . ?
C4 C2 H2 107.6 . . ?
C2 C3 H3A 109.5 . . ?
C2 C3 H3B 109.5 . . ?
H3A C3 H3B 109.5 . . ?
C2 C3 H3C 109.5 . . ?
H3A C3 H3C 109.5 . . ?
H3B C3 H3C 109.5 . . ?
C2 C4 H4A 109.5 . . ?
C2 C4 H4B 109.5 . . ?
H4A C4 H4B 109.5 . . ?
C2 C4 H4C 109.5 . . ?
H4A C4 H4C 109.5 . . ?
H4B C4 H4C 109.5 . . ?
C6 C5 Si3 115.4(4) . . ?
C6 C5 H5A 108.4 . . ?
Si3 C5 H5A 108.4 . . ?
C6 C5 H5AB 108.4 . . ?
Si3 C5 H5AB 108.4 . . ?
H5A C5 H5AB 107.5 . . ?
C7 C6 C8 115.0(8) . . ?
C7 C6 C5 110.9(7) . . ?
C8 C6 C5 114.9(6) . . ?
C7 C6 H6 104.9 . . ?
C8 C6 H6 104.9 . . ?
C5 C6 H6 104.9 . . ?
C6 C7 H7A 109.5 . . ?
C6 C7 H7B 109.5 . . ?
H7A C7 H7B 109.5 . . ?
C6 C7 H7C 109.5 . . ?
H7A C7 H7C 109.5 . . ?
H7B C7 H7C 109.5 . . ?
C6 C8 H8A 109.5 . . ?
C6 C8 H8B 109.5 . . ?
H8A C8 H8B 109.5 . . ?
C6 C8 H8C 109.5 . . ?
H8A C8 H8C 109.5 . . ?
H8B C8 H8C 109.5 . . ?
C10 C9 Si4 118.4(4) . . ?
C10 C9 H9A 107.7 . . ?
Si4 C9 H9A 107.7 . . ?
C10 C9 H9AB 107.7 . . ?
Si4 C9 H9AB 107.7 . . ?
H9A C9 H9AB 107.1 . . ?
C12 C10 C9 113.9(6) . . ?
C12 C10 C11 110.8(7) . . ?
C9 C10 C11 109.3(6) . . ?
C12 C10 H10 107.5 . . ?
C9 C10 H10 107.5 . . ?
C11 C10 H10 107.5 . . ?
C10 C11 H11A 109.5 . . ?
C10 C11 H11B 109.5 . . ?
H11A C11 H11B 109.5 . . ?
C10 C11 H11C 109.5 . . ?
H11A C11 H11C 109.5 . . ?
H11B C11 H11C 109.5 . . ?
C10 C12 H12A 109.5 . . ?
C10 C12 H12B 109.5 . . ?
H12A C12 H12B 109.5 . . ?
C10 C12 H12C 109.5 . . ?
H12A C12 H12C 109.5 . . ?
H12B C12 H12C 109.5 . . ?
C14 C13 Si5 117.7(4) . . ?
C14 C13 H13A 107.9 . . ?
Si5 C13 H13A 107.9 . . ?
C14 C13 H13B 107.9 . . ?
Si5 C13 H13B 107.9 . . ?
H13A C13 H13B 107.2 . . ?
C15 C14 C16 109.4(6) . . ?
C15 C14 C13 113.2(6) . . ?
C16 C14 C13 112.1(6) . . ?
C15 C14 H14 107.3 . . ?
C16 C14 H14 107.3 . . ?
C13 C14 H14 107.3 . . ?
C14 C15 H15A 109.5 . . ?
C14 C15 H15B 109.5 . . ?
H15A C15 H15B 109.5 . . ?
C14 C15 H15C 109.5 . . ?
H15A C15 H15C 109.5 . . ?
H15B C15 H15C 109.5 . . ?
C14 C16 H16A 109.5 . . ?
C14 C16 H16B 109.5 . . ?
H16A C16 H16B 109.5 . . ?
C14 C16 H16C 109.5 . . ?
H16A C16 H16C 109.5 . . ?
H16B C16 H16C 109.5 . . ?
C18 C17 Si6 117.5(4) . . ?
C18 C17 H17A 107.9 . . ?
Si6 C17 H17A 107.9 . . ?
C18 C17 H17B 107.9 . . ?
Si6 C17 H17B 107.9 . . ?
H17A C17 H17B 107.2 . . ?
C19 C18 C17 112.1(7) . . ?
C19 C18 C20 109.8(7) . . ?
C17 C18 C20 112.2(6) . . ?
C19 C18 H18 107.5 . . ?
C17 C18 H18 107.5 . . ?
C20 C18 H18 107.5 . . ?
C18 C19 H19A 109.5 . . ?
C18 C19 H19B 109.5 . . ?
H19A C19 H19B 109.5 . . ?
C18 C19 H19C 109.5 . . ?
H19A C19 H19C 109.5 . . ?
H19B C19 H19C 109.5 . . ?
C18 C20 H20A 109.5 . . ?
C18 C20 H20B 109.5 . . ?
H20A C20 H20B 109.5 . . ?
C18 C20 H20C 109.5 . . ?
H20A C20 H20C 109.5 . . ?
H20B C20 H20C 109.5 . . ?
C22 C21 Si7 117.3(4) . . ?
C22 C21 H21A 108 . . ?
Si7 C21 H21A 108 . . ?
C22 C21 H21B 108 . . ?
Si7 C21 H21B 108 . . ?
H21A C21 H21B 107.2 . . ?
C23 C22 C24 111.4(7) . . ?
C23 C22 C21 113.4(7) . . ?
C24 C22 C21 111.9(6) . . ?
C23 C22 H22 106.5 . . ?
C24 C22 H22 106.5 . . ?
C21 C22 H22 106.5 . . ?
C22 C23 H23A 109.5 . . ?
C22 C23 H23B 109.5 . . ?
H23A C23 H23B 109.5 . . ?
C22 C23 H23C 109.5 . . ?
H23A C23 H23C 109.5 . . ?
H23B C23 H23C 109.5 . . ?
C22 C24 H24A 109.5 . . ?
C22 C24 H24B 109.5 . . ?
H24A C24 H24B 109.5 . . ?
C22 C24 H24C 109.5 . . ?
H24A C24 H24C 109.5 . . ?
H24B C24 H24C 109.5 . . ?
C26B C25 Si1 118.8(6) . . ?
C26A C25 Si1 119.6(5) . . ?
C26A C25 H25A 107.4 . . ?
Si1 C25 H25A 107.4 . . ?
C26A C25 H25B 107.4 . . ?
Si1 C25 H25B 107.4 . . ?
H25A C25 H25B 107 . . ?
C26B C25 H25C 107.6 . . ?
Si1 C25 H25C 107.6 . . ?
C26B C25 H25D 107.6 . . ?
Si1 C25 H25D 107.6 . . ?
H25C C25 H25D 107.1 . . ?
C28A C26A C27A 113.2(11) . . ?
C28A C26A C25 113.6(10) . . ?
C27A C26A C25 108.3(9) . . ?
C28A C26A H26A 107.1 . . ?
C27A C26A H26A 107.1 . . ?
C25 C26A H26A 107.1 . . ?
C26A C27A H27A 109.5 . . ?
C26A C27A H27B 109.5 . . ?
H27A C27A H27B 109.5 . . ?
C26A C27A H27C 109.5 . . ?
H27A C27A H27C 109.5 . . ?
H27B C27A H27C 109.5 . . ?
C26A C28A H28A 109.5 . . ?
C26A C28A H28B 109.5 . . ?
H28A C28A H28B 109.5 . . ?
C26A C28A H28C 109.5 . . ?
H28A C28A H28C 109.5 . . ?
H28B C28A H28C 109.5 . . ?
C28B C26B C25 113.5(17) . . ?
C28B C26B C27B 107(2) . . ?
C25 C26B C27B 110.1(14) . . ?
C28B C26B H26B 108.7 . . ?
C25 C26B H26B 108.7 . . ?
C27B C26B H26B 108.7 . . ?
C26B C27B H27D 109.5 . . ?
C26B C27B H27E 109.5 . . ?
H27D C27B H27E 109.5 . . ?
C26B C27B H27F 109.5 . . ?
H27D C27B H27F 109.5 . . ?
H27E C27B H27F 109.5 . . ?
C26B C28B H28D 109.5 . . ?
C26B C28B H28E 109.5 . . ?
H28D C28B H28E 109.5 . . ?
C26B C28B H28F 109.5 . . ?
H28D C28B H28F 109.5 . . ?
H28E C28B H28F 109.5 . . ?
O7 C29 C31 110.4(5) . . ?
O7 C29 C30 107.2(4) . . ?
C31 C29 C30 113.1(5) . . ?
O7 C29 H29 108.7 . . ?
C31 C29 H29 108.7 . . ?
C30 C29 H29 108.7 . . ?
C29 C30 H30A 109.5 . . ?
C29 C30 H30B 109.5 . . ?
H30A C30 H30B 109.5 . . ?
C29 C30 H30C 109.5 . . ?
H30A C30 H30C 109.5 . . ?
H30B C30 H30C 109.5 . . ?
C29 C31 H31A 109.5 . . ?
C29 C31 H31B 109.5 . . ?
H31A C31 H31B 109.5 . . ?
C29 C31 H31C 109.5 . . ?
H31A C31 H31C 109.5 . . ?
H31B C31 H31C 109.5 . . ?
O3 C32 C33 111.1(6) . . ?
O3 C32 C34 110.5(5) . . ?
C33 C32 C34 113.9(6) . . ?
O3 C32 H32 107 . . ?
C33 C32 H32 107 . . ?
C34 C32 H32 107 . . ?
C32 C33 H33A 109.5 . . ?
C32 C33 H33B 109.5 . . ?
H33A C33 H33B 109.5 . . ?
C32 C33 H33C 109.5 . . ?
H33A C33 H33C 109.5 . . ?
H33B C33 H33C 109.5 . . ?
C32 C34 H34A 109.5 . . ?
C32 C34 H34B 109.5 . . ?
H34A C34 H34B 109.5 . . ?
C32 C34 H34C 109.5 . . ?
H34A C34 H34C 109.5 . . ?
H34B C34 H34C 109.5 . . ?
C36 C35 Si8 118.4(4) . . ?
C36 C35 H35A 107.7 . . ?
Si8 C35 H35A 107.7 . . ?
C36 C35 H35B 107.7 . . ?
Si8 C35 H35B 107.7 . . ?
H35A C35 H35B 107.1 . . ?
C38 C36 C37 110.3(7) . . ?
C38 C36 C35 112.5(6) . . ?
C37 C36 C35 110.6(6) . . ?
C38 C36 H36 107.8 . . ?
C37 C36 H36 107.8 . . ?
C35 C36 H36 107.8 . . ?
C36 C37 H37A 109.5 . . ?
C36 C37 H37B 109.5 . . ?
H37A C37 H37B 109.5 . . ?
C36 C37 H37C 109.5 . . ?
H37A C37 H37C 109.5 . . ?
H37B C37 H37C 109.5 . . ?
C36 C38 H38A 109.5 . . ?
C36 C38 H38B 109.5 . . ?
H38A C38 H38B 109.5 . . ?
C36 C38 H38C 109.5 . . ?
H38A C38 H38C 109.5 . . ?
H38B C38 H38C 109.5 . . ?
C40 C39 Si9 117.1(4) . . ?
C40 C39 H39A 108 . . ?
Si9 C39 H39A 108 . . ?
C40 C39 H39B 108 . . ?
Si9 C39 H39B 108 . . ?
H39A C39 H39B 107.3 . . ?
C41 C40 C39 113.6(6) . . ?
C41 C40 C42 108.4(7) . . ?
C39 C40 C42 110.6(6) . . ?
C41 C40 H40 108 . . ?
C39 C40 H40 108 . . ?
C42 C40 H40 108 . . ?
C40 C41 H41A 109.5 . . ?
C40 C41 H41B 109.5 . . ?
H41A C41 H41B 109.5 . . ?
C40 C41 H41C 109.5 . . ?
H41A C41 H41C 109.5 . . ?
H41B C41 H41C 109.5 . . ?
C40 C42 H42A 109.5 . . ?
C40 C42 H42B 109.5 . . ?
H42A C42 H42B 109.5 . . ?
C40 C42 H42C 109.5 . . ?
H42A C42 H42C 109.5 . . ?
H42B C42 H42C 109.5 . . ?
C44 C43 Si10 119.6(3) . . ?
C44 C43 H43A 107.4 . . ?
Si10 C43 H43A 107.4 . . ?
C44 C43 H43B 107.4 . . ?
Si10 C43 H43B 107.4 . . ?
H43A C43 H43B 107 . . ?
C46 C44 C45 111.1(6) . . ?
C46 C44 C43 111.2(5) . . ?
C45 C44 C43 112.9(5) . . ?
C46 C44 H44 107.1 . . ?
C45 C44 H44 107.1 . . ?
C43 C44 H44 107.1 . . ?
C44 C45 H45A 109.5 . . ?
C44 C45 H45B 109.5 . . ?
H45A C45 H45B 109.5 . . ?
C44 C45 H45C 109.5 . . ?
H45A C45 H45C 109.5 . . ?
H45B C45 H45C 109.5 . . ?
C44 C46 H46A 109.5 . . ?
C44 C46 H46B 109.5 . . ?
H46A C46 H46B 109.5 . . ?
C44 C46 H46C 109.5 . . ?
H46A C46 H46C 109.5 . . ?
H46B C46 H46C 109.5 . . ?
C48A C47 Si11 117.5(5) . . ?
C48B C47 Si11 114.3(7) . . ?
C48A C47 H47A 107.9 . . ?
Si11 C47 H47A 107.9 . . ?
C48A C47 H47B 107.9 . . ?
Si11 C47 H47B 107.9 . . ?
H47A C47 H47B 107.2 . . ?
C48B C47 H47C 108.7 . . ?
Si11 C47 H47C 108.7 . . ?
C48B C47 H47D 108.7 . . ?
Si11 C47 H47D 108.7 . . ?
H47C C47 H47D 107.6 . . ?
C50A C48A C49A 113.0(9) . . ?
C50A C48A C47 115.4(9) . . ?
C49A C48A C47 111.4(9) . . ?
C50A C48A H48A 105.4 . . ?
C49A C48A H48A 105.4 . . ?
C47 C48A H48A 105.4 . . ?
C48A C49A H49A 109.5 . . ?
C48A C49A H49B 109.5 . . ?
H49A C49A H49B 109.5 . . ?
C48A C49A H49C 109.5 . . ?
H49A C49A H49C 109.5 . . ?
H49B C49A H49C 109.5 . . ?
C48A C50A H50A 109.5 . . ?
C48A C50A H50B 109.5 . . ?
H50A C50A H50B 109.5 . . ?
C48A C50A H50C 109.5 . . ?
H50A C50A H50C 109.5 . . ?
H50B C50A H50C 109.5 . . ?
C49B C48B C50B 108(2) . . ?
C49B C48B C47 106.6(16) . . ?
C50B C48B C47 104.7(19) . . ?
C49B C48B H48B 112.3 . . ?
C50B C48B H48B 112.3 . . ?
C47 C48B H48B 112.3 . . ?
C48B C49B H49D 109.5 . . ?
C48B C49B H49E 109.5 . . ?
H49D C49B H49E 109.5 . . ?
C48B C49B H49F 109.5 . . ?
H49D C49B H49F 109.5 . . ?
H49E C49B H49F 109.5 . . ?
C48B C50B H50D 109.5 . . ?
C48B C50B H50E 109.5 . . ?
H50D C50B H50E 109.5 . . ?
C48B C50B H50F 109.5 . . ?
H50D C50B H50F 109.5 . . ?
H50E C50B H50F 109.5 . . ?
C52B C51 Si12 117.7(7) . . ?
C52A C51 Si12 117.7(4) . . ?
C52A C51 H51A 107.9 . . ?
Si12 C51 H51A 107.9 . . ?
C52A C51 H51B 107.9 . . ?
Si12 C51 H51B 107.9 . . ?
H51A C51 H51B 107.2 . . ?
C52B C51 H51C 107.9 . . ?
Si12 C51 H51C 107.9 . . ?
C52B C51 H51D 107.9 . . ?
Si12 C51 H51D 107.9 . . ?
H51C C51 H51D 107.2 . . ?
C53A C52A C51 110.3(7) . . ?
C53A C52A C54A 111.7(9) . . ?
C51 C52A C54A 109.9(8) . . ?
C53A C52A H52A 108.3 . . ?
C51 C52A H52A 108.3 . . ?
C54A C52A H52A 108.3 . . ?
C52A C53A H53A 109.5 . . ?
C52A C53A H53B 109.5 . . ?
H53A C53A H53B 109.5 . . ?
C52A C53A H53C 109.5 . . ?
H53A C53A H53C 109.5 . . ?
H53B C53A H53C 109.5 . . ?
C52A C54A H54A 109.5 . . ?
C52A C54A H54B 109.5 . . ?
H54A C54A H54B 109.5 . . ?
C52A C54A H54C 109.5 . . ?
H54A C54A H54C 109.5 . . ?
H54B C54A H54C 109.5 . . ?
C54B C52B C51 112.0(19) . . ?
C54B C52B C53B 111.8(18) . . ?
C51 C52B C53B 110.1(15) . . ?
C54B C52B H52B 107.5 . . ?
C51 C52B H52B 107.5 . . ?
C53B C52B H52B 107.5 . . ?
C52B C53B H53D 109.5 . . ?
C52B C53B H53E 109.5 . . ?
H53D C53B H53E 109.5 . . ?
C52B C53B H53F 109.5 . . ?
H53D C53B H53F 109.5 . . ?
H53E C53B H53F 109.5 . . ?
C52B C54B H54D 109.5 . . ?
C52B C54B H54E 109.5 . . ?
H54D C54B H54E 109.5 . . ?
C52B C54B H54F 109.5 . . ?
H54D C54B H54F 109.5 . . ?
H54E C54B H54F 109.5 . . ?
C56B C55 Si13 117.1(11) . . ?
C56A C55 Si13 118.6(6) . . ?
C56A C55 H55A 107.7 . . ?
Si13 C55 H55A 107.7 . . ?
C56A C55 H55B 107.7 . . ?
Si13 C55 H55B 107.7 . . ?
H55A C55 H55B 107.1 . . ?
C56B C55 H55C 108 . . ?
Si13 C55 H55C 108 . . ?
C56B C55 H55D 108 . . ?
Si13 C55 H55D 108 . . ?
H55C C55 H55D 107.3 . . ?
C58A C56A C55 115.6(12) . . ?
C58A C56A C57A 106.5(12) . . ?
C55 C56A C57A 104.0(11) . . ?
C58A C56A H56A 110.1 . . ?
C55 C56A H56A 110.1 . . ?
C57A C56A H56A 110.1 . . ?
C56A C57A H57A 109.5 . . ?
C56A C57A H57B 109.5 . . ?
H57A C57A H57B 109.5 . . ?
C56A C57A H57C 109.5 . . ?
H57A C57A H57C 109.5 . . ?
H57B C57A H57C 109.5 . . ?
C56A C58A H58A 109.5 . . ?
C56A C58A H58B 109.5 . . ?
H58A C58A H58B 109.5 . . ?
C56A C58A H58C 109.5 . . ?
H58A C58A H58C 109.5 . . ?
H58B C58A H58C 109.5 . . ?
C55 C56B C57B 117(2) . . ?
C55 C56B C58B 111(2) . . ?
C57B C56B C58B 108.2(19) . . ?
C55 C56B H56B 106.7 . . ?
C57B C56B H56B 106.7 . . ?
C58B C56B H56B 106.7 . . ?
C56B C57B H57D 109.5 . . ?
C56B C57B H57E 109.5 . . ?
H57D C57B H57E 109.5 . . ?
C56B C57B H57F 109.5 . . ?
H57D C57B H57F 109.5 . . ?
H57E C57B H57F 109.5 . . ?
C56B C58B H58D 109.5 . . ?
C56B C58B H58E 109.5 . . ?
H58D C58B H58E 109.5 . . ?
C56B C58B H58F 109.5 . . ?
H58D C58B H58F 109.5 . . ?
H58E C58B H58F 109.5 . . ?
C60 C59 Si14 117.2(4) . . ?
C60 C59 H59A 108 . . ?
Si14 C59 H59A 108 . . ?
C60 C59 H59B 108 . . ?
Si14 C59 H59B 108 . . ?
H59A C59 H59B 107.2 . . ?
C61 C60 C62 111.4(7) . . ?
C61 C60 C59 111.2(6) . . ?
C62 C60 C59 111.5(6) . . ?
C61 C60 H60 107.5 . . ?
C62 C60 H60 107.5 . . ?
C59 C60 H60 107.5 . . ?
C60 C61 H61A 109.5 . . ?
C60 C61 H61B 109.5 . . ?
H61A C61 H61B 109.5 . . ?
C60 C61 H61C 109.5 . . ?
H61A C61 H61C 109.5 . . ?
H61B C61 H61C 109.5 . . ?
C60 C62 H62A 109.5 . . ?
C60 C62 H62B 109.5 . . ?
H62A C62 H62B 109.5 . . ?
C60 C62 H62C 109.5 . . ?
H62A C62 H62C 109.5 . . ?
H62B C62 H62C 109.5 . . ?
O17 C63 C65 110.3(4) . . ?
O17 C63 C64 109.5(5) . . ?
C65 C63 C64 113.7(5) . . ?
O17 C63 H63 107.7 . . ?
C65 C63 H63 107.7 . . ?
C64 C63 H63 107.7 . . ?
C63 C64 H64A 109.5 . . ?
C63 C64 H64B 109.5 . . ?
H64A C64 H64B 109.5 . . ?
C63 C64 H64C 109.5 . . ?
H64A C64 H64C 109.5 . . ?
H64B C64 H64C 109.5 . . ?
C63 C65 H65A 109.5 . . ?
C63 C65 H65B 109.5 . . ?
H65A C65 H65B 109.5 . . ?
C63 C65 H65C 109.5 . . ?
H65A C65 H65C 109.5 . . ?
H65B C65 H65C 109.5 . . ?
O21 C66 C68 110.7(5) . . ?
O21 C66 C67 109.0(5) . . ?
C68 C66 C67 113.7(6) . . ?
O21 C66 H66 107.8 . . ?
C68 C66 H66 107.8 . . ?
C67 C66 H66 107.8 . . ?
C66 C67 H67A 109.5 . . ?
C66 C67 H67B 109.5 . . ?
H67A C67 H67B 109.5 . . ?
C66 C67 H67C 109.5 . . ?
H67A C67 H67C 109.5 . . ?
H67B C67 H67C 109.5 . . ?
C66 C68 H68A 109.5 . . ?
C66 C68 H68B 109.5 . . ?
H68A C68 H68B 109.5 . . ?
C66 C68 H68C 109.5 . . ?
H68A C68 H68C 109.5 . . ?
H68B C68 H68C 109.5 . . ?

loop_
_geom_bond_atom_site_label_1
_geom_bond_atom_site_label_2
_geom_bond_distance
_geom_bond_site_symmetry_2
_geom_bond_publ_flag
Zr1 O9 1.966(3) . ?
Zr1 O5 1.982(3) . ?
Zr1 O1 2.015(3) . ?
Zr1 O3 2.152(3) 2_666 ?
Zr1 O3 2.177(3) . ?
Zr1 O7 2.304(3) . ?
Zr1 Zr1 3.4853(9) 2_666 ?
Zr2 O19 1.974(3) . ?
Zr2 O23 1.984(3) . ?
Zr2 O15 2.014(3) . ?
Zr2 O17 2.146(3) . ?
Zr2 O17 2.178(3) 2_777 ?
Zr2 O21 2.312(3) . ?
Zr2 Zr2 3.4818(9) 2_777 ?
Si1 O5 1.608(3) . ?
Si1 O10 1.621(4) . ?
Si1 O12 1.633(4) . ?
Si1 C25 1.851(5) . ?
Si2 O12 1.608(4) . ?
Si2 O13 1.619(4) . ?
Si2 O2 1.619(4) . ?
Si2 C1 1.841(5) . ?
Si3 O2 1.612(4) . ?
Si3 O1 1.613(3) . ?
Si3 O14 1.627(4) . ?
Si3 C5 1.833(6) . ?
Si4 O9 1.611(3) . ?
Si4 O6 1.617(3) . ?
Si4 O11 1.622(4) . ?
Si4 C9 1.868(5) . ?
Si5 O10 1.608(3) . ?
Si5 O6 1.622(4) . ?
Si5 O8 1.633(4) . ?
Si5 C13 1.842(6) . ?
Si6 O13 1.604(4) . ?
Si6 O8 1.608(4) . ?
Si6 O4 1.611(4) . ?
Si6 C17 1.849(5) . ?
Si7 O14 1.594(4) . ?
Si7 O11 1.618(4) . ?
Si7 O4 1.621(4) . ?
Si7 C21 1.842(6) . ?
Si8 O19 1.603(3) . ?
Si8 O26 1.623(4) . ?
Si8 O24 1.631(4) . ?
Si8 C35 1.847(5) . ?
Si9 O26 1.608(4) . ?
Si9 O16 1.612(4) . ?
Si9 O27 1.624(4) . ?
Si9 C39 1.858(5) . ?
Si10 O23 1.609(3) . ?
Si10 O28 1.618(4) . ?
Si10 O16 1.630(4) . ?
Si10 C43 1.860(5) . ?
Si11 O20 1.605(4) . ?
Si11 O15 1.614(3) . ?
Si11 O25 1.618(4) . ?
Si11 C47 1.854(5) . ?
Si12 O24 1.612(4) . ?
Si12 O20 1.622(4) . ?
Si12 O22 1.624(4) . ?
Si12 C51 1.849(5) . ?
Si13 O22 1.611(4) . ?
Si13 O18 1.617(4) . ?
Si13 O27 1.617(4) . ?
Si13 C55 1.834(5) . ?
Si14 O18 1.610(4) . ?
Si14 O25 1.611(3) . ?
Si14 O28 1.626(4) . ?
Si14 C59 1.843(5) . ?
O3 C32 1.441(6) . ?
O7 C29 1.458(6) . ?
O7 H7 0.95(2) . ?
O17 C63 1.466(5) . ?
O21 C66 1.439(6) . ?
O21 H21 0.96(2) . ?
C1 C2 1.502(9) . ?
C1 H1A 0.99 . ?
C1 H1AB 0.99 . ?
C2 C3 1.479(11) . ?
C2 C4 1.562(9) . ?
C2 H2 1 . ?
C3 H3A 0.98 . ?
C3 H3B 0.98 . ?
C3 H3C 0.98 . ?
C4 H4A 0.98 . ?
C4 H4B 0.98 . ?
C4 H4C 0.98 . ?
C5 C6 1.557(8) . ?
C5 H5A 0.99 . ?
C5 H5AB 0.99 . ?
C6 C7 1.448(12) . ?
C6 C8 1.450(11) . ?
C6 H6 1 . ?
C7 H7A 0.98 . ?
C7 H7B 0.98 . ?
C7 H7C 0.98 . ?
C8 H8A 0.98 . ?
C8 H8B 0.98 . ?
C8 H8C 0.98 . ?
C9 C10 1.516(8) . ?
C9 H9A 0.99 . ?
C9 H9AB 0.99 . ?
C10 C12 1.463(10) . ?
C10 C11 1.556(10) . ?
C10 H10 1 . ?
C11 H11A 0.98 . ?
C11 H11B 0.98 . ?
C11 H11C 0.98 . ?
C12 H12A 0.98 . ?
C12 H12B 0.98 . ?
C12 H12C 0.98 . ?
C13 C14 1.526(9) . ?
C13 H13A 0.99 . ?
C13 H13B 0.99 . ?
C14 C15 1.509(10) . ?
C14 C16 1.523(8) . ?
C14 H14 1 . ?
C15 H15A 0.98 . ?
C15 H15B 0.98 . ?
C15 H15C 0.98 . ?
C16 H16A 0.98 . ?
C16 H16B 0.98 . ?
C16 H16C 0.98 . ?
C17 C18 1.500(8) . ?
C17 H17A 0.99 . ?
C17 H17B 0.99 . ?
C18 C19 1.477(11) . ?
C18 C20 1.513(10) . ?
C18 H18 1 . ?
C19 H19A 0.98 . ?
C19 H19B 0.98 . ?
C19 H19C 0.98 . ?
C20 H20A 0.98 . ?
C20 H20B 0.98 . ?
C20 H20C 0.98 . ?
C21 C22 1.532(9) . ?
C21 H21A 0.99 . ?
C21 H21B 0.99 . ?
C22 C23 1.465(11) . ?
C22 C24 1.508(10) . ?
C22 H22 1 . ?
C23 H23A 0.98 . ?
C23 H23B 0.98 . ?
C23 H23C 0.98 . ?
C24 H24A 0.98 . ?
C24 H24B 0.98 . ?
C24 H24C 0.98 . ?
C25 C26B 1.516(16) . ?
C25 C26A 1.553(10) . ?
C25 H25A 0.99 . ?
C25 H25B 0.99 . ?
C25 H25C 0.99 . ?
C25 H25D 0.99 . ?
C26A C28A 1.507(13) . ?
C26A C27A 1.522(11) . ?
C26A H26A 1 . ?
C27A H27A 0.98 . ?
C27A H27B 0.98 . ?
C27A H27C 0.98 . ?
C28A H28A 0.98 . ?
C28A H28B 0.98 . ?
C28A H28C 0.98 . ?
C26B C28B 1.501(19) . ?
C26B C27B 1.527(17) . ?
C26B H26B 1 . ?
C27B H27D 0.98 . ?
C27B H27E 0.98 . ?
C27B H27F 0.98 . ?
C28B H28D 0.98 . ?
C28B H28E 0.98 . ?
C28B H28F 0.98 . ?
C29 C31 1.482(9) . ?
C29 C30 1.497(8) . ?
C29 H29 1 . ?
C30 H30A 0.98 . ?
C30 H30B 0.98 . ?
C30 H30C 0.98 . ?
C31 H31A 0.98 . ?
C31 H31B 0.98 . ?
C31 H31C 0.98 . ?
C32 C33 1.484(10) . ?
C32 C34 1.496(9) . ?
C32 H32 1 . ?
C33 H33A 0.98 . ?
C33 H33B 0.98 . ?
C33 H33C 0.98 . ?
C34 H34A 0.98 . ?
C34 H34B 0.98 . ?
C34 H34C 0.98 . ?
C35 C36 1.547(8) . ?
C35 H35A 0.99 . ?
C35 H35B 0.99 . ?
C36 C38 1.473(10) . ?
C36 C37 1.512(10) . ?
C36 H36 1 . ?
C37 H37A 0.98 . ?
C37 H37B 0.98 . ?
C37 H37C 0.98 . ?
C38 H38A 0.98 . ?
C38 H38B 0.98 . ?
C38 H38C 0.98 . ?
C39 C40 1.525(8) . ?
C39 H39A 0.99 . ?
C39 H39B 0.99 . ?
C40 C41 1.521(10) . ?
C40 C42 1.529(8) . ?
C40 H40 1 . ?
C41 H41A 0.98 . ?
C41 H41B 0.98 . ?
C41 H41C 0.98 . ?
C42 H42A 0.98 . ?
C42 H42B 0.98 . ?
C42 H42C 0.98 . ?
C43 C44 1.518(8) . ?
C43 H43A 0.99 . ?
C43 H43B 0.99 . ?
C44 C46 1.510(8) . ?
C44 C45 1.512(9) . ?
C44 H44 1 . ?
C45 H45A 0.98 . ?
C45 H45B 0.98 . ?
C45 H45C 0.98 . ?
C46 H46A 0.98 . ?
C46 H46B 0.98 . ?
C46 H46C 0.98 . ?
C47 C48A 1.523(11) . ?
C47 C48B 1.59(2) . ?
C47 H47A 0.99 . ?
C47 H47B 0.99 . ?
C47 H47C 0.99 . ?
C47 H47D 0.99 . ?
C48A C50A 1.510(11) . ?
C48A C49A 1.514(12) . ?
C48A H48A 1 . ?
C49A H49A 0.98 . ?
C49A H49B 0.98 . ?
C49A H49C 0.98 . ?
C50A H50A 0.98 . ?
C50A H50B 0.98 . ?
C50A H50C 0.98 . ?
C48B C49B 1.499(17) . ?
C48B C50B 1.501(19) . ?
C48B H48B 1 . ?
C49B H49D 0.98 . ?
C49B H49E 0.98 . ?
C49B H49F 0.98 . ?
C50B H50D 0.98 . ?
C50B H50E 0.98 . ?
C50B H50F 0.98 . ?
C51 C52B 1.50(2) . ?
C51 C52A 1.537(10) . ?
C51 H51A 0.99 . ?
C51 H51B 0.99 . ?
C51 H51C 0.99 . ?
C51 H51D 0.99 . ?
C52A C53A 1.536(10) . ?
C52A C54A 1.545(12) . ?
C52A H52A 1 . ?
C53A H53A 0.98 . ?
C53A H53B 0.98 . ?
C53A H53C 0.98 . ?
C54A H54A 0.98 . ?
C54A H54B 0.98 . ?
C54A H54C 0.98 . ?
C52B C54B 1.479(18) . ?
C52B C53B 1.527(17) . ?
C52B H52B 1 . ?
C53B H53D 0.98 . ?
C53B H53E 0.98 . ?
C53B H53F 0.98 . ?
C54B H54D 0.98 . ?
C54B H54E 0.98 . ?
C54B H54F 0.98 . ?
C55 C56B 1.43(3) . ?
C55 C56A 1.541(16) . ?
C55 H55A 0.99 . ?
C55 H55B 0.99 . ?
C55 H55C 0.99 . ?
C55 H55D 0.99 . ?
C56A C58A 1.496(13) . ?
C56A C57A 1.560(16) . ?
C56A H56A 1 . ?
C57A H57A 0.98 . ?
C57A H57B 0.98 . ?
C57A H57C 0.98 . ?
C58A H58A 0.98 . ?
C58A H58B 0.98 . ?
C58A H58C 0.98 . ?
C56B C57B 1.499(19) . ?
C56B C58B 1.525(18) . ?
C56B H56B 1 . ?
C57B H57D 0.98 . ?
C57B H57E 0.98 . ?
C57B H57F 0.98 . ?
C58B H58D 0.98 . ?
C58B H58E 0.98 . ?
C58B H58F 0.98 . ?
C59 C60 1.527(9) . ?
C59 H59A 0.99 . ?
C59 H59B 0.99 . ?
C60 C61 1.500(9) . ?
C60 C62 1.509(10) . ?
C60 H60 1 . ?
C61 H61A 0.98 . ?
C61 H61B 0.98 . ?
C61 H61C 0.98 . ?
C62 H62A 0.98 . ?
C62 H62B 0.98 . ?
C62 H62C 0.98 . ?
C63 C65 1.495(8) . ?
C63 C64 1.508(8) . ?
C63 H63 1 . ?
C64 H64A 0.98 . ?
C64 H64B 0.98 . ?
C64 H64C 0.98 . ?
C65 H65A 0.98 . ?
C65 H65B 0.98 . ?
C65 H65C 0.98 . ?
C66 C68 1.475(9) . ?
C66 C67 1.496(8) . ?
C66 H66 1 . ?
C67 H67A 0.98 . ?
C67 H67B 0.98 . ?
C67 H67C 0.98 . ?
C68 H68A 0.98 . ?
C68 H68B 0.98 . ?
C68 H68C 0.98 . ?
